data_7054202
loop_
_publ_author_name
'Tirloni, Barbara'
'Lang, Ernesto Schulz'
'de Oliveira, Gelson Manzoni'
'Piquini, Paulo'
'H\"orner, Manfredo'

_publ_section_title
;
 Synthesis, crystal structure, and optical characteristics of
 [Pd2Hg4Cl6{Te(DMB)}6]&#x00B7;2DMF, [HgClTe(DMB)]4, and the ring-forming
 cluster [Pd12(TePh)24]&#x00B7;2DMF
;
_journal_issue 6
_journal_name_full 'New Journal of Chemistry'
_journal_page_first 2394
_journal_paper_doi 10.1039/c3nj01455j
_journal_volume 38
_journal_year 2014
_chemical_formula_moiety 'C16 H18 Cl2 Hg2 O4 Te2'
_chemical_formula_sum 'C16 H18 Cl2 Hg2 O4 Te2'
_chemical_formula_weight 1001.58
_chemical_name_systematic
;
[Hg4Cl4(Te(2,6-OCH3)2C6H3)4]
;
_space_group_IT_number 14
_symmetry_cell_setting monoclinic
_symmetry_space_group_name_Hall '-P 2ybc'
_symmetry_space_group_name_H-M 'P 1 21/c 1'
_atom_sites_solution_hydrogens geom
_atom_sites_solution_primary direct
_atom_sites_solution_secondary difmap
_audit_conform_dict_location ftp://ftp.iucr.org/pub/cif_core.dic
_audit_conform_dict_name cif_core.dic
_audit_conform_dict_version 2.4
_audit_creation_date 2012-09-04T21:33:28-00:00
_audit_creation_method 'WinGX routine CIF_UPDATE'
_cell_angle_alpha 90
_cell_angle_beta 114.2910(10)
_cell_angle_gamma 90
_cell_formula_units_Z 4
_cell_length_a 13.62190(10)
_cell_length_b 12.33030(10)
_cell_length_c 14.26600(10)
_cell_measurement_reflns_used 8660
_cell_measurement_temperature 296(2)
_cell_measurement_theta_max 29.14
_cell_measurement_theta_min 2.88
_cell_volume 2184.01(3)
_computing_cell_refinement 'Bruker SAINT'
_computing_data_collection 'Bruker APEX2/BIS/COSMO'
_computing_data_reduction 'Bruker SAINT/SADABS'
_computing_molecular_graphics 'Crystal Impact Diamond 3'
_computing_publication_material 'Bruker APEX2/XCIF'
_computing_structure_refinement 'SHELXL-97 (Sheldrick, 2008)'
_computing_structure_solution 'Bruker XS'
_diffrn_ambient_temperature 296(2)
_diffrn_measured_fraction_theta_full 0.995
_diffrn_measured_fraction_theta_max 0.996
_diffrn_measurement_device_type 'Bruker APEX-II CCD'
_diffrn_measurement_method '\f and \w scans'
_diffrn_radiation_monochromator graphite
_diffrn_radiation_type MoK\a
_diffrn_radiation_wavelength 0.71073
_diffrn_reflns_av_R_equivalents 0.0227
_diffrn_reflns_av_unetI/netI 0.0218
_diffrn_reflns_limit_h_max 18
_diffrn_reflns_limit_h_min -18
_diffrn_reflns_limit_k_max 16
_diffrn_reflns_limit_k_min -17
_diffrn_reflns_limit_l_max 19
_diffrn_reflns_limit_l_min -19
_diffrn_reflns_number 22911
_diffrn_reflns_theta_full 29.63
_diffrn_reflns_theta_max 29.63
_diffrn_reflns_theta_min 1.64
_exptl_absorpt_coefficient_mu 16.923
_exptl_absorpt_correction_T_max 0.3838
_exptl_absorpt_correction_T_min 0.0919
_exptl_absorpt_correction_type gaussian
_exptl_absorpt_process_details
;
 XPREP (Bruker, 2006) was used to perform the
 numeric absorption correction based on the face-indexed crystal size.
 SADABS (Bruker 2007) performed additional data scaling and corrections.
;
_exptl_crystal_colour brown
_exptl_crystal_density_diffrn 3.046
_exptl_crystal_density_method 'not measured'
_exptl_crystal_description block
_exptl_crystal_F_000 1776
_exptl_crystal_size_max 0.27
_exptl_crystal_size_mid 0.25
_exptl_crystal_size_min 0.07
_refine_diff_density_max 0.982
_refine_diff_density_min -0.696
_refine_diff_density_rms 0.117
_refine_ls_extinction_method none
_refine_ls_goodness_of_fit_ref 1.039
_refine_ls_hydrogen_treatment constr
_refine_ls_matrix_type full
_refine_ls_number_parameters 235
_refine_ls_number_reflns 6133
_refine_ls_number_restraints 0
_refine_ls_restrained_S_all 1.039
_refine_ls_R_factor_all 0.0299
_refine_ls_R_factor_gt 0.0199
_refine_ls_shift/su_max 0.002
_refine_ls_shift/su_mean 0
_refine_ls_structure_factor_coef Fsqd
_refine_ls_weighting_details 'calc w=1/[\s^2^(Fo^2^)+(0.0153P)^2^+1.4585P] where P=(Fo^2^+2Fc^2^)/3'
_refine_ls_weighting_scheme calc
_refine_ls_wR_factor_gt 0.0385
_refine_ls_wR_factor_ref 0.0413
_reflns_number_gt 5155
_reflns_number_total 6133
_reflns_threshold_expression >2\s(I)
_cod_data_source_file c3nj01455j2.cif
_cod_data_source_block comp-3
_cod_depositor_comments
;
The following automatic conversions were performed:

'_symmetry_cell_setting' value 'Monoclinic' changed to 'monoclinic'
according to
/usr/data/users/saulius/crontab/automatic-downloads/rss-feeds/RSC/lib/dictionaries/cif_core.dic
dictionary named 'cif_core.dic' version 2.4.2 from
2011-04-26.

'_exptl_absorpt_correction_type' value 'Gaussian'
changed to 'gaussian' according to
/usr/data/users/saulius/crontab/automatic-downloads/rss-feeds/RSC/lib/dictionaries/cif_core.dic
dictionary named 'cif_core.dic' version 2.4.2 from 2011-04-26.

Automatic conversion script
Id: cif_fix_values 2281 2013-09-26 08:29:07Z andrius 
;
_cod_original_sg_symbol_H-M P2(1)/c
_cod_database_code 7054202

loop_
_symmetry_equiv_pos_as_xyz
'x, y, z'
'-x, y+1/2, -z+1/2'
'-x, -y, -z'
'x, -y-1/2, z-1/2'

loop_
_atom_site_label
_atom_site_type_symbol
_atom_site_fract_x
_atom_site_fract_y
_atom_site_fract_z
_atom_site_U_iso_or_equiv
_atom_site_adp_type
_atom_site_occupancy
_atom_site_symmetry_multiplicity
_atom_site_calc_flag
_atom_site_refinement_flags
C8 C -0.3661(4) 0.6458(4) 0.4134(4) 0.0717(14) Uani 1 1 d .
H8A H -0.4265 0.668 0.3523 0.108 Uiso 1 1 calc R
H8B H -0.3659 0.6856 0.4713 0.108 Uiso 1 1 calc R
H8C H -0.3713 0.5696 0.4244 0.108 Uiso 1 1 calc R
C1 C -0.0805(3) 0.6693(2) 0.4708(3) 0.0330(7) Uani 1 1 d .
C2 C 0.0196(3) 0.6409(3) 0.5473(3) 0.0382(8) Uani 1 1 d .
C3 C 0.0258(4) 0.5863(3) 0.6342(3) 0.0497(10) Uani 1 1 d .
H3 H 0.0923 0.5671 0.6854 0.06 Uiso 1 1 calc R
C4 C -0.0682(4) 0.5606(3) 0.6438(3) 0.0563(12) Uani 1 1 d .
H4 H -0.0639 0.5238 0.7022 0.068 Uiso 1 1 calc R
C5 C -0.1673(4) 0.5875(3) 0.5704(3) 0.0517(11) Uani 1 1 d .
H5 H -0.2294 0.5704 0.5795 0.062 Uiso 1 1 calc R
C6 C -0.1741(3) 0.6410(3) 0.4816(3) 0.0393(8) Uani 1 1 d .
C7 C 0.2101(4) 0.6548(4) 0.6117(3) 0.0600(12) Uani 1 1 d .
H7A H 0.2649 0.6783 0.5903 0.09 Uiso 1 1 calc R
H7B H 0.2202 0.5793 0.6297 0.09 Uiso 1 1 calc R
H7C H 0.2149 0.6963 0.6703 0.09 Uiso 1 1 calc R
C9 C 0.3604(3) 0.9344(3) 0.5229(3) 0.0339(7) Uani 1 1 d .
C10 C 0.4569(3) 0.9725(3) 0.5974(3) 0.0407(8) Uani 1 1 d .
C11 C 0.5448(3) 0.9035(4) 0.6381(3) 0.0558(11) Uani 1 1 d .
H11 H 0.6094 0.9281 0.6887 0.067 Uiso 1 1 calc R
C12 C 0.5356(4) 0.7987(4) 0.6033(4) 0.0636(13) Uani 1 1 d .
H12 H 0.5948 0.7528 0.6309 0.076 Uiso 1 1 calc R
C13 C 0.4414(4) 0.7599(4) 0.5288(4) 0.0617(13) Uani 1 1 d .
H13 H 0.4372 0.6884 0.5066 0.074 Uiso 1 1 calc R
C14 C 0.3527(4) 0.8275(3) 0.4866(3) 0.0448(9) Uani 1 1 d .
C15 C 0.5509(4) 1.1176(4) 0.7080(4) 0.0686(14) Uani 1 1 d .
H15A H 0.5413 1.1928 0.7197 0.103 Uiso 1 1 calc R
H15B H 0.6122 1.1099 0.6915 0.103 Uiso 1 1 calc R
H15C H 0.5626 1.0767 0.7689 0.103 Uiso 1 1 calc R
C16 C 0.2434(5) 0.6930(4) 0.3686(4) 0.0785(17) Uani 1 1 d .
H16A H 0.1717 0.685 0.3163 0.118 Uiso 1 1 calc R
H16B H 0.2554 0.6404 0.4218 0.118 Uiso 1 1 calc R
H16C H 0.2944 0.6818 0.339 0.118 Uiso 1 1 calc R
O1 O -0.2685(2) 0.6671(2) 0.4016(2) 0.0496(7) Uani 1 1 d .
O2 O 0.1073(2) 0.6701(2) 0.53008(19) 0.0436(6) Uani 1 1 d .
O3 O 0.2565(3) 0.8002(2) 0.4114(2) 0.0562(8) Uani 1 1 d .
O4 O 0.4565(2) 1.0781(2) 0.6242(2) 0.0481(7) Uani 1 1 d .
Cl1 Cl -0.07070(8) 1.08926(6) 0.37447(7) 0.03780(19) Uani 1 1 d .
Cl2 Cl -0.36874(9) 0.97584(9) 0.18731(8) 0.0523(2) Uani 1 1 d .
Te1 Te -0.090035(19) 0.751308(16) 0.336996(17) 0.03155(5) Uani 1 1 d .
Te2 Te 0.226048(19) 1.039873(17) 0.464326(18) 0.03363(5) Uani 1 1 d .
Hg1 Hg -0.227398(12) 0.912049(11) 0.346737(11) 0.03855(4) Uani 1 1 d .
Hg2 Hg 0.068349(11) 0.894327(11) 0.433922(11) 0.03695(4) Uani 1 1 d .

loop_
_atom_site_aniso_label
_atom_site_aniso_U_11
_atom_site_aniso_U_22
_atom_site_aniso_U_33
_atom_site_aniso_U_23
_atom_site_aniso_U_13
_atom_site_aniso_U_12
C8 0.051(3) 0.088(4) 0.086(4) -0.008(3) 0.038(3) -0.013(3)
C1 0.041(2) 0.0275(14) 0.0305(18) -0.0014(13) 0.0145(16) -0.0005(14)
C2 0.048(2) 0.0303(16) 0.0324(19) -0.0045(14) 0.0120(17) 0.0023(15)
C3 0.065(3) 0.040(2) 0.038(2) 0.0037(16) 0.015(2) 0.0045(19)
C4 0.086(4) 0.045(2) 0.042(2) 0.0046(18) 0.030(3) -0.008(2)
C5 0.069(3) 0.045(2) 0.053(3) -0.0087(18) 0.037(3) -0.019(2)
C6 0.045(2) 0.0336(17) 0.042(2) -0.0076(15) 0.0217(19) -0.0093(16)
C7 0.042(3) 0.076(3) 0.045(2) -0.001(2) 0.000(2) 0.015(2)
C9 0.0292(19) 0.0405(17) 0.0359(19) 0.0028(14) 0.0174(16) 0.0037(14)
C10 0.032(2) 0.054(2) 0.039(2) 0.0048(17) 0.0185(17) -0.0009(17)
C11 0.031(2) 0.084(3) 0.051(3) 0.017(2) 0.016(2) 0.009(2)
C12 0.052(3) 0.079(3) 0.069(3) 0.026(3) 0.035(3) 0.032(3)
C13 0.074(4) 0.051(2) 0.080(3) 0.014(2) 0.052(3) 0.021(2)
C14 0.049(3) 0.0412(19) 0.054(2) -0.0017(17) 0.031(2) 0.0040(18)
C15 0.042(3) 0.091(4) 0.058(3) -0.014(3) 0.006(2) -0.026(3)
C16 0.117(5) 0.053(3) 0.074(4) -0.031(2) 0.048(4) -0.017(3)
O1 0.0372(16) 0.0578(16) 0.0555(18) -0.0032(13) 0.0207(15) -0.0096(13)
O2 0.0377(16) 0.0516(15) 0.0359(14) 0.0055(11) 0.0097(12) 0.0118(12)
O3 0.060(2) 0.0421(15) 0.069(2) -0.0234(14) 0.0286(17) -0.0051(14)
O4 0.0321(15) 0.0559(16) 0.0464(16) -0.0074(13) 0.0063(13) -0.0088(12)
Cl1 0.0444(5) 0.0357(4) 0.0315(4) 0.0002(3) 0.0137(4) 0.0017(4)
Cl2 0.0397(6) 0.0603(6) 0.0486(6) 0.0141(5) 0.0096(5) -0.0005(5)
Te1 0.03286(12) 0.03155(10) 0.02828(11) -0.00286(8) 0.01059(9) -0.00071(9)
Te2 0.02984(12) 0.03515(11) 0.03456(12) 0.00020(9) 0.01189(10) -0.00091(9)
Hg1 0.03480(8) 0.03890(7) 0.03890(8) -0.00228(6) 0.01208(6) 0.00192(6)
Hg2 0.02910(7) 0.03959(7) 0.03748(8) -0.00256(5) 0.00897(6) -0.00377(5)

loop_
_atom_type_symbol
_atom_type_description
_atom_type_scat_dispersion_real
_atom_type_scat_dispersion_imag
_atom_type_scat_source
C C 0.0033 0.0016 'International Tables Vol C Tables 4.2.6.8 and 6.1.1.4'
H H 0 0 'International Tables Vol C Tables 4.2.6.8 and 6.1.1.4'
O O 0.0106 0.006 'International Tables Vol C Tables 4.2.6.8 and 6.1.1.4'
Cl Cl 0.1484 0.1585 'International Tables Vol C Tables 4.2.6.8 and 6.1.1.4'
Te Te -0.5308 1.6751 'International Tables Vol C Tables 4.2.6.8 and 6.1.1.4'
Hg Hg -2.3894 9.2266 'International Tables Vol C Tables 4.2.6.8 and 6.1.1.4'

loop_
_geom_angle_atom_site_label_1
_geom_angle_atom_site_label_2
_geom_angle_atom_site_label_3
_geom_angle
_geom_angle_site_symmetry_1
_geom_angle_site_symmetry_3
C6 C1 C2 119.7(3) . .
C6 C1 Te1 120.1(3) . .
C2 C1 Te1 120.2(3) . .
O2 C2 C3 123.7(4) . .
O2 C2 C1 116.0(3) . .
C3 C2 C1 120.3(4) . .
C4 C3 C2 118.9(4) . .
C5 C4 C3 122.3(4) . .
C4 C5 C6 119.0(4) . .
O1 C6 C1 116.2(3) . .
O1 C6 C5 124.0(4) . .
C1 C6 C5 119.8(4) . .
C10 C9 C14 120.2(4) . .
C10 C9 Te2 119.1(3) . .
C14 C9 Te2 120.7(3) . .
O4 C10 C11 125.0(4) . .
O4 C10 C9 115.3(3) . .
C11 C10 C9 119.7(4) . .
C12 C11 C10 119.5(5) . .
C11 C12 C13 121.8(4) . .
C12 C13 C14 119.8(4) . .
O3 C14 C13 125.7(4) . .
O3 C14 C9 115.3(3) . .
C13 C14 C9 119.1(4) . .
C6 O1 C8 117.5(3) . .
C2 O2 C7 117.4(3) . .
C14 O3 C16 118.5(4) . .
C10 O4 C15 117.1(3) . .
Hg2 Cl1 Hg2 91.76(2) 3_576 .
Hg2 Cl1 Hg1 84.23(2) 3_576 .
Hg2 Cl1 Hg1 77.32(2) . .
C1 Te1 Hg2 96.37(10) . .
C1 Te1 Hg1 95.09(9) . .
Hg2 Te1 Hg1 85.441(7) . .
C9 Te2 Hg2 99.04(10) . .
C9 Te2 Hg1 95.14(9) . 3_576
Hg2 Te2 Hg1 89.129(8) . 3_576
Cl2 Hg1 Te2 122.06(3) . 3_576
Cl2 Hg1 Te1 118.48(3) . .
Te2 Hg1 Te1 118.100(8) 3_576 .
Cl2 Hg1 Cl1 97.83(3) . .
Te2 Hg1 Cl1 89.781(17) 3_576 .
Te1 Hg1 Cl1 94.011(18) . .
Te1 Hg2 Te2 159.756(9) . .
Te1 Hg2 Cl1 103.90(2) . 3_576
Te2 Hg2 Cl1 96.28(2) . 3_576
Te1 Hg2 Cl1 95.840(19) . .
Te2 Hg2 Cl1 83.055(19) . .
Cl1 Hg2 Cl1 88.24(2) 3_576 .

loop_
_geom_bond_atom_site_label_1
_geom_bond_atom_site_label_2
_geom_bond_distance
_geom_bond_site_symmetry_2
C8 O1 1.431(5) .
C1 C6 1.390(5) .
C1 C2 1.396(5) .
C1 Te1 2.117(3) .
C2 O2 1.364(5) .
C2 C3 1.382(5) .
C3 C4 1.379(6) .
C4 C5 1.366(7) .
C5 C6 1.398(5) .
C6 O1 1.360(5) .
C7 O2 1.418(5) .
C9 C10 1.389(5) .
C9 C14 1.405(5) .
C9 Te2 2.116(3) .
C10 O4 1.357(5) .
C10 C11 1.387(6) .
C11 C12 1.371(7) .
C12 C13 1.373(7) .
C13 C14 1.385(6) .
C14 O3 1.351(5) .
C15 O4 1.434(5) .
C16 O3 1.436(5) .
Cl1 Hg2 2.7280(8) 3_576
Cl1 Hg2 2.9601(9) .
Cl1 Hg1 2.9652(9) .
Cl2 Hg1 2.4281(10) .
Te1 Hg2 2.6874(3) .
Te1 Hg1 2.7682(3) .
Te2 Hg2 2.6938(3) .
Te2 Hg1 2.7525(3) 3_576
Hg1 Te2 2.7525(3) 3_576
Hg2 Cl1 2.7280(8) 3_576
